data_4504201
loop_
_publ_author_name
'Liu, Cai-Ming'
'Gao, Song'
'Zhang, De-Qing'
'Zhu, Dao-Ben'

_publ_section_title
;
 Three-Dimensional Eight- or Four-Connected Metal&#x2212;Organic
 Frameworks Tuned by Hydrothermal Temperatures
;
_journal_issue 7
_journal_name_full 'Crystal Growth &amp; Design'
_journal_page_first 1312
_journal_paper_doi 10.1021/cg0700216
_journal_volume 7
_journal_year 2007
_chemical_formula_sum 'C78 H54 Co4 N12 O20'
_chemical_formula_weight 1715.05
_chemical_name_systematic
; 
 ? 
;
_space_group_IT_number 15
_symmetry_cell_setting monoclinic
_symmetry_space_group_name_Hall '-C 2yc'
_symmetry_space_group_name_H-M 'C 1 2/c 1'
_atom_sites_solution_hydrogens geom
_atom_sites_solution_primary direct
_atom_sites_solution_secondary difmap
_audit_creation_method SHELXL-97
_cell_angle_alpha 90.00
_cell_angle_beta 120.14(3)
_cell_angle_gamma 90.00
_cell_formula_units_Z 4
_cell_length_a 28.080(6)
_cell_length_b 13.840(3)
_cell_length_c 21.812(4)
_cell_measurement_temperature 293(2)
_cell_volume 7331(3)
_computing_cell_refinement 'RAPID AUTO (Rigaku, 1998)'
_computing_data_collection 'RAPID AUTO (Rigaku, 1998)'
_computing_data_reduction 'RAPID AUTO (Rigaku, 2001)'
_computing_molecular_graphics 'SHELXL-97 (Sheldrick, 1997)'
_computing_publication_material 'SHELXL-97 (Sheldrick, 1997)'
_computing_structure_refinement 'SHELXL-97 (Sheldrick, 1997)'
_computing_structure_solution 'SHELXS-97 (Sheldrick, 1990)'
_diffrn_ambient_temperature 293(2)
_diffrn_measured_fraction_theta_full 0.977
_diffrn_measured_fraction_theta_max 0.977
_diffrn_measurement_device_type 'Rigaku R-AXIS RAPID IP Area Detector'
_diffrn_measurement_method Oscillation
_diffrn_radiation_monochromator graphite
_diffrn_radiation_source 'fine-focus sealed tube'
_diffrn_radiation_type MoK\a
_diffrn_radiation_wavelength 0.71073
_diffrn_reflns_av_R_equivalents 0.0494
_diffrn_reflns_av_sigmaI/netI 0.0541
_diffrn_reflns_limit_h_max 36
_diffrn_reflns_limit_h_min 0
_diffrn_reflns_limit_k_max 17
_diffrn_reflns_limit_k_min 0
_diffrn_reflns_limit_l_max 24
_diffrn_reflns_limit_l_min -28
_diffrn_reflns_number 29491
_diffrn_reflns_theta_full 27.30
_diffrn_reflns_theta_max 27.30
_diffrn_reflns_theta_min 2.39
_exptl_absorpt_coefficient_mu 0.974
_exptl_absorpt_correction_T_max 1.2014
_exptl_absorpt_correction_T_min 0.7378
_exptl_absorpt_correction_type psi-scan
_exptl_absorpt_process_details Abscor
_exptl_crystal_colour Purple
_exptl_crystal_density_diffrn 1.554
_exptl_crystal_density_meas Empirical
_exptl_crystal_density_method 'not measured'
_exptl_crystal_description Octahedron
_exptl_crystal_F_000 3496
_exptl_crystal_size_max 0.42
_exptl_crystal_size_mid 0.33
_exptl_crystal_size_min 0.23
_refine_diff_density_max 0.987
_refine_diff_density_min -0.685
_refine_diff_density_rms 0.107
_refine_ls_extinction_method none
_refine_ls_goodness_of_fit_ref 1.007
_refine_ls_hydrogen_treatment constr
_refine_ls_matrix_type full
_refine_ls_number_parameters 516
_refine_ls_number_reflns 8069
_refine_ls_number_restraints 60
_refine_ls_restrained_S_all 1.009
_refine_ls_R_factor_all 0.0722
_refine_ls_R_factor_gt 0.0516
_refine_ls_shift/su_max 0.000
_refine_ls_shift/su_mean 0.000
_refine_ls_structure_factor_coef Fsqd
_refine_ls_weighting_details 'calc w=1/[\s^2^(Fo^2^)+(0.1178P)^2^+0.0000P] where P=(Fo^2^+2Fc^2^)/3'
_refine_ls_weighting_scheme calc
_refine_ls_wR_factor_gt 0.1627
_refine_ls_wR_factor_ref 0.1734
_reflns_number_gt 5831
_reflns_number_total 8069
_reflns_threshold_expression >2sigma(I)
_cod_data_source_file cg0700216si20070108_015659.cif
_cod_data_source_block 2
_cod_depositor_comments
;
The following automatic conversions were performed:

'_symmetry_cell_setting' value 'Monoclinic' changed to 'monoclinic'
according to /home/saulius/struct/CIF-dictionaries/cif_core.dic
dictionary named 'cif_core.dic' version 2.4.1 from
2010-06-29.

'_exptl_absorpt_correction_type' value 'psi scan'
changed to 'psi-scan' according to
/home/saulius/struct/CIF-dictionaries/cif_core.dic dictionary named
'cif_core.dic' version 2.4.1 from 2010-06-29.

Automatic conversion script
Id: cif_fix_values 1715 2011-07-08 13:25:40Z adriana 
;
_cod_original_sg_symbol_H-M C2/c
_cod_database_code 4504201

loop_
_symmetry_equiv_pos_as_xyz
'x, y, z'
'-x, y, -z+1/2'
'x+1/2, y+1/2, z'
'-x+1/2, y+1/2, -z+1/2'
'-x, -y, -z'
'x, -y, z-1/2'
'-x+1/2, -y+1/2, -z'
'x+1/2, -y+1/2, z-1/2'

loop_
_atom_site_label
_atom_site_type_symbol
_atom_site_fract_x
_atom_site_fract_y
_atom_site_fract_z
_atom_site_U_iso_or_equiv
_atom_site_adp_type
_atom_site_occupancy
_atom_site_symmetry_multiplicity
_atom_site_calc_flag
_atom_site_refinement_flags
Co1 Co 0.204878(19) 0.82014(3) 0.49494(2) 0.02736(14) Uani 1 1 d .
Co2 Co 0.35104(2) 0.87943(3) 0.55663(3) 0.02950(15) Uani 1 1 d .
C1 C 0.3274(2) 1.0665(2) 0.4804(2) 0.0447(10) Uani 1 1 d .
H1A H 0.3141 1.0272 0.4405 0.054 Uiso 1 1 calc R
C2 C 0.3207(2) 1.1644(3) 0.4708(2) 0.0445(10) Uani 1 1 d .
H2A H 0.3029 1.1902 0.4253 0.053 Uiso 1 1 calc R
C3 C 0.34071(16) 1.2252(2) 0.52964(19) 0.0325(7) Uani 1 1 d .
C4 C 0.36940(16) 1.1817(2) 0.5959(2) 0.0358(8) Uani 1 1 d .
H4A H 0.3857 1.2196 0.6366 0.043 Uiso 1 1 calc R
C5 C 0.37369(15) 1.0823(2) 0.6012(2) 0.0347(7) Uani 1 1 d .
H5A H 0.3922 1.0545 0.6461 0.042 Uiso 1 1 calc R
C6 C 0.33051(16) 1.3308(2) 0.5231(2) 0.0327(7) Uani 1 1 d .
C7 C 0.36477(16) 1.3940(2) 0.5776(2) 0.0359(8) Uani 1 1 d .
H7A H 0.3956 1.3707 0.6181 0.043 Uiso 1 1 calc R
C8 C 0.35241(16) 1.4911(2) 0.5708(2) 0.0373(8) Uani 1 1 d .
H8A H 0.3758 1.5322 0.6074 0.045 Uiso 1 1 calc R
C9 C 0.27574(17) 1.4694(2) 0.4609(2) 0.0384(8) Uani 1 1 d .
H9A H 0.2455 1.4952 0.4210 0.046 Uiso 1 1 calc R
C10 C 0.28539(18) 1.3709(2) 0.4635(2) 0.0400(9) Uani 1 1 d .
H10A H 0.2619 1.3316 0.4256 0.048 Uiso 1 1 calc R
C11 C 0.22058(17) 0.7690(3) 0.6366(2) 0.0375(8) Uani 1 1 d .
C12 C 0.21236(16) 0.8071(3) 0.6955(2) 0.0360(8) Uani 1 1 d .
C13 C 0.22540(18) 0.9030(3) 0.7159(2) 0.0440(9) Uani 1 1 d .
H13A H 0.2385 0.9415 0.6925 0.053 Uiso 1 1 calc R
C14 C 0.2196(2) 0.9430(3) 0.7698(2) 0.0527(11) Uani 1 1 d .
H14A H 0.2291 1.0071 0.7831 0.063 Uiso 1 1 calc R
C15 C 0.1993(2) 0.8860(3) 0.8036(3) 0.0571(12) Uani 1 1 d .
H15A H 0.1944 0.9125 0.8393 0.069 Uiso 1 1 calc R
C16 C 0.1863(2) 0.7917(3) 0.7852(3) 0.0577(12) Uani 1 1 d .
H16A H 0.1732 0.7542 0.8090 0.069 Uiso 1 1 calc R
C17 C 0.19226(19) 0.7500(3) 0.7309(2) 0.0431(9) Uani 1 1 d .
C18 C 0.16318(18) 0.5838(3) 0.7400(2) 0.0445(9) Uani 1 1 d .
C19 C 0.14664(19) 0.4905(3) 0.6967(2) 0.0453(9) Uani 1 1 d .
C20 C 0.13252(18) 0.3177(3) 0.7131(2) 0.0424(9) Uani 1 1 d .
C21 C 0.1191(2) 0.2886(3) 0.6454(2) 0.0600(12) Uani 1 1 d .
H21A H 0.1123 0.3347 0.6109 0.072 Uiso 1 1 calc R
C22 C 0.1156(3) 0.1918(4) 0.6289(3) 0.0780(18) Uani 1 1 d .
H22A H 0.1070 0.1730 0.5835 0.094 Uiso 1 1 calc R
C23 C 0.1250(3) 0.1217(3) 0.6798(3) 0.0721(17) Uani 1 1 d .
H23A H 0.1245 0.0564 0.6696 0.086 Uiso 1 1 calc R
C24 C 0.1350(2) 0.1513(3) 0.7455(2) 0.0564(12) Uani 1 1 d .
H24A H 0.1394 0.1047 0.7786 0.068 Uiso 1 1 calc R
C25 C 0.13885(16) 0.2479(3) 0.7641(2) 0.0390(8) Uani 1 1 d .
C26 C 0.14773(15) 0.2701(2) 0.83606(19) 0.0341(7) Uani 1 1 d .
C27 C 0.40327(15) 0.7479(2) 0.5104(2) 0.0367(8) Uani 1 1 d .
C28 C 0.43949(18) 0.7199(3) 0.4812(2) 0.0447(9) Uani 1 1 d .
C29 C 0.4366(2) 0.6236(3) 0.4601(4) 0.0700(16) Uani 1 1 d .
H29A H 0.4136 0.5808 0.4658 0.084 Uiso 1 1 calc R
C30 C 0.4676(3) 0.5910(4) 0.4309(4) 0.097(2) Uani 1 1 d .
H30A H 0.4652 0.5269 0.4168 0.116 Uiso 1 1 calc R
C31 C 0.5019(3) 0.6548(4) 0.4230(4) 0.089(2) Uani 1 1 d .
H31A H 0.5231 0.6332 0.4040 0.107 Uiso 1 1 calc R
C32 C 0.5050(2) 0.7490(4) 0.4427(3) 0.0702(16) Uani 1 1 d .
H32A H 0.5280 0.7910 0.4364 0.084 Uiso 1 1 calc R
N1 N 0.35226(12) 1.02437(19) 0.54445(16) 0.0325(6) Uani 1 1 d .
N2 N 0.30889(12) 1.52947(19) 0.51472(16) 0.0324(6) Uani 1 1 d .
N3 N 0.17541(17) 0.6543(2) 0.70803(19) 0.0483(9) Uani 1 1 d .
H3A H 0.1726 0.6390 0.6681 0.058 Uiso 1 1 calc R
N4 N 0.14047(16) 0.4162(2) 0.73202(18) 0.0440(8) Uani 1 1 d .
H4B H 0.1415 0.4307 0.7710 0.053 Uiso 1 1 calc R
N5 N 0.47689(15) 0.8794(2) 0.4925(2) 0.0460(8) Uani 1 1 d .
H5B H 0.4580 0.8934 0.5125 0.055 Uiso 1 1 calc R
O1 O 0.27772(10) 0.82935(14) 0.49308(12) 0.0276(5) Uani 1 1 d .
O2 O 0.23472(12) 0.83023(17) 0.60509(14) 0.0392(6) Uani 1 1 d .
O3 O 0.21327(16) 0.68087(18) 0.62172(17) 0.0540(8) Uani 1 1 d .
O4 O 0.13832(11) 0.35679(17) 0.84819(14) 0.0368(6) Uani 1 1 d .
O5 O 0.16281(12) 0.20330(18) 0.88085(14) 0.0433(6) Uani 1 1 d .
O6 O 0.13981(19) 0.4890(2) 0.63685(17) 0.0713(11) Uani 1 1 d .
O7 O 0.1667(2) 0.5872(2) 0.79799(19) 0.0747(12) Uani 1 1 d .
O8 O 0.40509(11) 0.83503(17) 0.53079(16) 0.0413(6) Uani 1 1 d .
O9 O 0.37304(12) 0.68477(17) 0.51365(18) 0.0459(7) Uani 1 1 d .
O10 O 0.53506(17) 0.9505(2) 0.4603(2) 0.0706(11) Uani 1 1 d .
C33 C 0.47437(17) 0.7832(3) 0.4721(2) 0.0432(9) Uani 1 1 d .
C34 C 0.50475(18) 0.9532(3) 0.4854(2) 0.0467(10) Uani 1 1 d .
C37 C 0.5000 1.792(2) 0.7500 0.175(8) Uani 1 2 d S
C39 C 0.5046(6) 1.9425(16) 0.6975(8) 0.212(8) Uani 1 1 d .
H39A H 0.5058 1.9084 0.6616 0.254 Uiso 1 1 calc R
C35 C 0.4778(13) 1.647(2) 0.6858(17) 0.357(14) Uani 1 1 d U
H35A H 0.4627 1.6109 0.6441 0.429 Uiso 1 1 calc R
C38 C 0.5000 1.898(3) 0.7500 0.240(12) Uani 1 2 d SU
N7 N 0.5000 2.088(3) 0.7500 0.394(17) Uani 1 2 d SU
C36 C 0.4779(12) 1.747(2) 0.6838(16) 0.341(13) Uani 1 1 d U
H36A H 0.4644 1.7814 0.6417 0.409 Uiso 1 1 calc R
C40 C 0.5074(10) 2.0424(19) 0.7015(14) 0.300(13) Uani 1 1 d U
H40A H 0.5145 2.0775 0.6706 0.360 Uiso 1 1 calc R
N6 N 0.5000 1.602(3) 0.7500 0.45(2) Uani 1 2 d SU

loop_
_atom_site_aniso_label
_atom_site_aniso_U_11
_atom_site_aniso_U_22
_atom_site_aniso_U_33
_atom_site_aniso_U_23
_atom_site_aniso_U_13
_atom_site_aniso_U_12
Co1 0.0362(3) 0.0140(2) 0.0411(3) 0.00009(15) 0.0262(2) 0.00068(16)
Co2 0.0385(3) 0.0155(2) 0.0436(3) -0.00134(16) 0.0273(2) -0.00156(17)
C1 0.080(3) 0.0220(16) 0.041(2) -0.0033(14) 0.037(2) -0.0015(17)
C2 0.076(3) 0.0236(16) 0.039(2) 0.0021(14) 0.033(2) 0.0029(17)
C3 0.047(2) 0.0171(14) 0.0427(19) -0.0004(13) 0.0298(17) -0.0004(13)
C4 0.045(2) 0.0228(16) 0.041(2) -0.0033(13) 0.0227(17) 0.0002(14)
C5 0.041(2) 0.0230(15) 0.0402(19) 0.0021(13) 0.0210(17) 0.0018(14)
C6 0.045(2) 0.0184(15) 0.045(2) 0.0005(13) 0.0302(17) 0.0018(13)
C7 0.043(2) 0.0203(15) 0.046(2) 0.0019(13) 0.0232(17) 0.0037(14)
C8 0.044(2) 0.0227(16) 0.047(2) -0.0055(14) 0.0247(18) -0.0033(14)
C9 0.049(2) 0.0199(15) 0.047(2) 0.0016(14) 0.0249(18) 0.0004(14)
C10 0.052(2) 0.0207(16) 0.046(2) -0.0029(14) 0.0243(19) -0.0015(15)
C11 0.050(2) 0.0318(17) 0.042(2) 0.0010(14) 0.0311(19) 0.0005(16)
C12 0.044(2) 0.0323(17) 0.042(2) 0.0009(14) 0.0289(18) 0.0010(15)
C13 0.058(2) 0.0367(19) 0.052(2) -0.0028(16) 0.038(2) -0.0040(18)
C14 0.071(3) 0.041(2) 0.059(3) -0.0108(19) 0.042(2) -0.002(2)
C15 0.085(4) 0.052(3) 0.057(3) -0.0102(19) 0.053(3) -0.001(2)
C16 0.096(4) 0.047(2) 0.062(3) -0.002(2) 0.063(3) -0.005(2)
C17 0.065(3) 0.0325(19) 0.046(2) 0.0035(15) 0.039(2) 0.0024(17)
C18 0.061(3) 0.040(2) 0.045(2) 0.0044(16) 0.035(2) -0.0019(18)
C19 0.063(3) 0.037(2) 0.045(2) 0.0033(16) 0.034(2) 0.0008(18)
C20 0.054(2) 0.036(2) 0.037(2) -0.0012(15) 0.0225(19) -0.0016(17)
C21 0.087(4) 0.048(2) 0.044(2) -0.0010(19) 0.032(3) 0.000(2)
C22 0.128(6) 0.055(3) 0.045(3) -0.012(2) 0.039(3) 0.002(3)
C23 0.116(5) 0.037(2) 0.048(3) -0.0111(18) 0.029(3) 0.001(3)
C24 0.078(3) 0.034(2) 0.045(2) 0.0001(17) 0.021(2) -0.001(2)
C25 0.042(2) 0.0345(18) 0.0357(19) -0.0016(14) 0.0163(17) 0.0010(15)
C26 0.0352(19) 0.0309(17) 0.0365(19) -0.0012(14) 0.0183(16) -0.0062(14)
C27 0.037(2) 0.0273(17) 0.054(2) -0.0007(14) 0.0288(18) -0.0002(14)
C28 0.050(2) 0.0331(19) 0.067(3) -0.0107(18) 0.041(2) -0.0041(16)
C29 0.078(4) 0.037(2) 0.128(5) -0.024(3) 0.076(4) -0.016(2)
C30 0.119(5) 0.055(3) 0.174(7) -0.056(4) 0.117(6) -0.026(3)
C31 0.104(5) 0.069(3) 0.151(6) -0.041(4) 0.107(5) -0.017(3)
C32 0.079(4) 0.060(3) 0.112(5) -0.028(3) 0.077(4) -0.023(3)
N1 0.0439(17) 0.0179(12) 0.0455(17) -0.0015(11) 0.0297(15) -0.0012(11)
N2 0.0404(16) 0.0179(12) 0.0489(18) 0.0003(11) 0.0300(15) 0.0010(11)
N3 0.083(3) 0.0364(16) 0.0447(19) 0.0010(14) 0.046(2) -0.0057(17)
N4 0.070(2) 0.0325(16) 0.0413(18) -0.0003(13) 0.0366(17) -0.0030(15)
N5 0.054(2) 0.0369(17) 0.069(2) -0.0116(15) 0.0470(19) -0.0130(14)
O1 0.0365(12) 0.0178(10) 0.0371(13) 0.0008(8) 0.0248(11) 0.0002(9)
O2 0.0586(17) 0.0271(12) 0.0458(15) -0.0010(10) 0.0366(14) -0.0047(11)
O3 0.101(3) 0.0284(14) 0.0630(19) -0.0023(12) 0.064(2) -0.0064(14)
O4 0.0446(15) 0.0301(12) 0.0394(14) 0.0021(10) 0.0237(12) 0.0009(11)
O5 0.0564(17) 0.0293(12) 0.0410(15) 0.0032(11) 0.0220(13) -0.0087(12)
O6 0.130(3) 0.0496(18) 0.0475(18) 0.0003(14) 0.055(2) -0.012(2)
O7 0.144(4) 0.0472(17) 0.068(2) -0.0049(15) 0.079(3) -0.020(2)
O8 0.0497(16) 0.0265(12) 0.0663(18) -0.0068(11) 0.0430(15) -0.0060(11)
O9 0.0446(16) 0.0262(12) 0.084(2) 0.0015(12) 0.0447(16) -0.0025(11)
O10 0.094(3) 0.0531(19) 0.113(3) -0.0230(18) 0.088(3) -0.0253(18)
C33 0.046(2) 0.0365(19) 0.059(2) -0.0097(17) 0.035(2) -0.0065(17)
C34 0.058(3) 0.040(2) 0.062(3) -0.0121(18) 0.044(2) -0.0165(18)
C37 0.064(7) 0.28(3) 0.145(15) 0.000 0.028(8) 0.000
C39 0.166(13) 0.34(3) 0.152(11) 0.064(14) 0.098(10) 0.058(14)
C35 0.350(16) 0.360(16) 0.353(16) 0.004(9) 0.169(10) 0.017(9)
C38 0.223(15) 0.259(15) 0.237(15) 0.000 0.114(10) 0.000
N7 0.390(18) 0.399(18) 0.386(18) 0.000 0.190(10) 0.000
C36 0.340(16) 0.343(16) 0.335(15) -0.016(10) 0.165(10) -0.008(9)
C40 0.279(15) 0.311(15) 0.290(15) -0.020(9) 0.128(10) 0.014(9)
N6 0.44(2) 0.46(2) 0.45(2) 0.000 0.217(12) 0.000

loop_
_atom_type_symbol
_atom_type_description
_atom_type_scat_dispersion_real
_atom_type_scat_dispersion_imag
_atom_type_scat_source
C C 0.0033 0.0016 'International Tables Vol C Tables 4.2.6.8 and 6.1.1.4'
H H 0.0000 0.0000 'International Tables Vol C Tables 4.2.6.8 and 6.1.1.4'
N N 0.0061 0.0033 'International Tables Vol C Tables 4.2.6.8 and 6.1.1.4'
O O 0.0106 0.0060 'International Tables Vol C Tables 4.2.6.8 and 6.1.1.4'
Co Co 0.3494 0.9721 'International Tables Vol C Tables 4.2.6.8 and 6.1.1.4'

loop_
_geom_angle_atom_site_label_1
_geom_angle_atom_site_label_2
_geom_angle_atom_site_label_3
_geom_angle
_geom_angle_site_symmetry_1
_geom_angle_site_symmetry_3
O1 Co1 O9 174.35(11) . 7_566
O1 Co1 N2 94.05(10) . 7_576
O9 Co1 N2 83.83(10) 7_566 7_576
O1 Co1 O1 83.87(9) . 7_566
O9 Co1 O1 98.35(9) 7_566 7_566
N2 Co1 O1 177.58(11) 7_576 7_566
O1 Co1 O2 100.74(10) . .
O9 Co1 O2 84.51(12) 7_566 .
N2 Co1 O2 89.80(10) 7_576 .
O1 Co1 O2 89.37(9) 7_566 .
O1 Co1 O5 87.77(11) . 6_565
O9 Co1 O5 87.15(13) 7_566 6_565
N2 Co1 O5 93.78(10) 7_576 6_565
O1 Co1 O5 87.39(9) 7_566 6_565
O2 Co1 O5 170.52(11) . 6_565
O1 Co2 O8 112.23(10) . .
O1 Co2 O4 103.95(11) . 4_556
O8 Co2 O4 121.52(12) . 4_556
O1 Co2 N1 109.96(11) . .
O8 Co2 N1 101.88(11) . .
O4 Co2 N1 106.99(11) 4_556 .
N1 C1 C2 123.3(3) . .
N1 C1 H1A 118.4 . .
C2 C1 H1A 118.4 . .
C1 C2 C3 119.7(3) . .
C1 C2 H2A 120.2 . .
C3 C2 H2A 120.2 . .
C4 C3 C2 116.8(3) . .
C4 C3 C6 120.7(3) . .
C2 C3 C6 122.5(3) . .
C5 C4 C3 120.0(3) . .
C5 C4 H4A 120.0 . .
C3 C4 H4A 120.0 . .
N1 C5 C4 122.6(3) . .
N1 C5 H5A 118.7 . .
C4 C5 H5A 118.7 . .
C10 C6 C7 117.3(3) . .
C10 C6 C3 121.5(3) . .
C7 C6 C3 121.2(3) . .
C8 C7 C6 119.3(4) . .
C8 C7 H7A 120.3 . .
C6 C7 H7A 120.3 . .
N2 C8 C7 123.7(3) . .
N2 C8 H8A 118.2 . .
C7 C8 H8A 118.2 . .
N2 C9 C10 122.2(4) . .
N2 C9 H9A 118.9 . .
C10 C9 H9A 118.9 . .
C9 C10 C6 119.7(4) . .
C9 C10 H10A 120.1 . .
C6 C10 H10A 120.1 . .
O3 C11 O2 124.3(3) . .
O3 C11 C12 119.0(3) . .
O2 C11 C12 116.7(3) . .
C13 C12 C17 118.4(3) . .
C13 C12 C11 118.5(3) . .
C17 C12 C11 123.1(3) . .
C14 C13 C12 122.0(4) . .
C14 C13 H13A 119.0 . .
C12 C13 H13A 119.0 . .
C13 C14 C15 118.8(4) . .
C13 C14 H14A 120.6 . .
C15 C14 H14A 120.6 . .
C16 C15 C14 120.7(4) . .
C16 C15 H15A 119.7 . .
C14 C15 H15A 119.7 . .
C15 C16 C17 121.1(4) . .
C15 C16 H16A 119.4 . .
C17 C16 H16A 119.4 . .
C16 C17 C12 119.0(4) . .
C16 C17 N3 121.6(3) . .
C12 C17 N3 119.3(3) . .
O7 C18 N3 127.2(4) . .
O7 C18 C19 121.0(4) . .
N3 C18 C19 111.7(3) . .
O6 C19 N4 127.1(4) . .
O6 C19 C18 120.8(3) . .
N4 C19 C18 112.2(3) . .
C21 C20 N4 120.7(4) . .
C21 C20 C25 119.8(4) . .
N4 C20 C25 119.4(3) . .
C22 C21 C20 120.4(4) . .
C22 C21 H21A 119.8 . .
C20 C21 H21A 119.8 . .
C21 C22 C23 120.5(4) . .
C21 C22 H22A 119.7 . .
C23 C22 H22A 119.7 . .
C24 C23 C22 118.6(4) . .
C24 C23 H23A 120.7 . .
C22 C23 H23A 120.7 . .
C23 C24 C25 122.5(4) . .
C23 C24 H24A 118.7 . .
C25 C24 H24A 118.7 . .
C24 C25 C20 117.9(4) . .
C24 C25 C26 117.0(3) . .
C20 C25 C26 125.0(3) . .
O5 C26 O4 123.5(3) . .
O5 C26 C25 118.7(3) . .
O4 C26 C25 117.8(3) . .
O9 C27 O8 123.4(3) . .
O9 C27 C28 118.1(3) . .
O8 C27 C28 118.5(3) . .
C29 C28 C33 118.6(4) . .
C29 C28 C27 116.6(4) . .
C33 C28 C27 124.8(3) . .
C30 C29 C28 121.0(4) . .
C30 C29 H29A 119.5 . .
C28 C29 H29A 119.5 . .
C31 C30 C29 119.2(5) . .
C31 C30 H30A 120.4 . .
C29 C30 H30A 120.4 . .
C32 C31 C30 120.8(4) . .
C32 C31 H31A 119.6 . .
C30 C31 H31A 119.6 . .
C31 C32 C33 121.0(4) . .
C31 C32 H32A 119.5 . .
C33 C32 H32A 119.5 . .
C5 N1 C1 117.4(3) . .
C5 N1 Co2 120.1(2) . .
C1 N1 Co2 122.2(2) . .
C8 N2 C9 117.8(3) . .
C8 N2 Co1 121.6(2) . 7_576
C9 N2 Co1 120.5(2) . 7_576
C18 N3 C17 128.8(3) . .
C18 N3 H3A 115.6 . .
C17 N3 H3A 115.6 . .
C19 N4 C20 128.1(3) . .
C19 N4 H4B 115.9 . .
C20 N4 H4B 115.9 . .
C34 N5 C33 128.9(3) . .
C34 N5 H5B 115.6 . .
C33 N5 H5B 115.6 . .
Co2 O1 Co1 135.35(12) . .
Co2 O1 Co1 99.49(10) . 7_566
Co1 O1 Co1 96.13(9) . 7_566
C11 O2 Co1 121.0(2) . .
C26 O4 Co2 115.4(2) . 4_546
C26 O5 Co1 141.0(2) . 6_566
C27 O8 Co2 119.6(2) . .
C27 O9 Co1 136.6(2) . 7_566
C32 C33 N5 122.0(4) . .
C32 C33 C28 119.4(4) . .
N5 C33 C28 118.6(3) . .
O10 C34 N5 127.4(4) . .
O10 C34 C34 121.3(4) . 5_676
N5 C34 C34 111.3(4) . 5_676
C36 C37 C36 127(4) . 2_656
C36 C37 C38 116.4(18) . .
C36 C37 C38 116.4(18) 2_656 .
C38 C39 C40 115(2) . .
C38 C39 H39A 122.3 . .
C40 C39 H39A 122.3 . .
N6 C35 C36 119(4) . .
N6 C35 H35A 120.6 . .
C36 C35 H35A 120.6 . .
C39 C38 C39 126(4) . 2_656
C39 C38 C37 117.2(18) . .
C39 C38 C37 117.2(17) 2_656 .
C40 N7 C40 123(5) . 2_656
C35 C36 C37 115(3) . .
C35 C36 H36A 122.7 . .
C37 C36 H36A 122.7 . .
N7 C40 C39 120(3) . .
N7 C40 H40A 120.1 . .
C39 C40 H40A 120.1 . .
C35 N6 C35 126(6) 2_656 .

loop_
_geom_bond_atom_site_label_1
_geom_bond_atom_site_label_2
_geom_bond_distance
_geom_bond_site_symmetry_2
Co1 O1 2.070(2) .
Co1 O9 2.101(3) 7_566
Co1 N2 2.108(3) 7_576
Co1 O1 2.112(2) 7_566
Co1 O2 2.115(3) .
Co1 O5 2.178(3) 6_565
Co2 O1 1.943(3) .
Co2 O8 1.964(3) .
Co2 O4 1.968(3) 4_556
Co2 N1 2.026(3) .
C1 N1 1.341(5) .
C1 C2 1.370(5) .
C1 H1A 0.9300 .
C2 C3 1.395(5) .
C2 H2A 0.9300 .
C3 C4 1.389(5) .
C3 C6 1.482(4) .
C4 C5 1.382(5) .
C4 H4A 0.9300 .
C5 N1 1.338(4) .
C5 H5A 0.9300 .
C6 C10 1.396(6) .
C6 C7 1.399(5) .
C7 C8 1.377(5) .
C7 H7A 0.9300 .
C8 N2 1.330(5) .
C8 H8A 0.9300 .
C9 N2 1.355(5) .
C9 C10 1.386(5) .
C9 H9A 0.9300 .
C10 H10A 0.9300 .
C11 O3 1.252(4) .
C11 O2 1.273(4) .
C11 C12 1.511(5) .
C12 C13 1.389(5) .
C12 C17 1.405(5) .
C13 C14 1.381(5) .
C13 H13A 0.9300 .
C14 C15 1.383(6) .
C14 H14A 0.9300 .
C15 C16 1.361(6) .
C15 H15A 0.9300 .
C16 C17 1.400(5) .
C16 H16A 0.9300 .
C17 N3 1.411(5) .
C18 O7 1.218(5) .
C18 N3 1.340(5) .
C18 C19 1.529(6) .
C19 O6 1.220(5) .
C19 N4 1.347(5) .
C20 C21 1.388(6) .
C20 N4 1.409(5) .
C20 C25 1.415(5) .
C21 C22 1.378(6) .
C21 H21A 0.9300 .
C22 C23 1.396(7) .
C22 H22A 0.9300 .
C23 C24 1.376(7) .
C23 H23A 0.9300 .
C24 C25 1.385(5) .
C24 H24A 0.9300 .
C25 C26 1.493(5) .
C26 O5 1.255(4) .
C26 O4 1.284(4) .
C27 O9 1.245(4) .
C27 O8 1.277(4) .
C27 C28 1.496(5) .
C28 C29 1.399(5) .
C28 C33 1.401(5) .
C29 C30 1.386(7) .
C29 H29A 0.9300 .
C30 C31 1.379(8) .
C30 H30A 0.9300 .
C31 C32 1.362(7) .
C31 H31A 0.9300 .
C32 C33 1.389(6) .
C32 H32A 0.9300 .
N2 Co1 2.108(3) 7_576
N3 H3A 0.8600 .
N4 H4B 0.8600 .
N5 C34 1.342(5) .
N5 C33 1.394(5) .
N5 H5B 0.8600 .
O1 Co1 2.112(2) 7_566
O4 Co2 1.968(3) 4_546
O5 Co1 2.178(3) 6_566
O9 Co1 2.101(3) 7_566
O10 C34 1.223(5) .
C34 C34 1.526(8) 5_676
C37 C36 1.40(3) .
C37 C36 1.40(3) 2_656
C37 C38 1.46(3) .
C39 C38 1.36(2) .
C39 C40 1.39(3) .
C39 H39A 0.9300 .
C35 N6 1.36(3) .
C35 C36 1.39(3) .
C35 H35A 0.9300 .
C38 C39 1.36(2) 2_656
N7 C40 1.34(3) .
N7 C40 1.34(3) 2_656
C36 H36A 0.9300 .
C40 H40A 0.9300 .
N6 C35 1.36(3) 2_656
